data_4025329
loop_
_publ_author_name
'Igor \<Cer\<na'
'Radek Pohl'
'Blanka Klepet\'a\<rov\'a'
'Michal Hocek'

_publ_contact_author_address
;Institute of Organic Chemistry and Biochemistry
Gilead Sciences & IOCHB Research Center
Academy of Sciences of the Czech Republic
Flemingovo nam. 2
16010 Prague 6
Czech Republic
;
_publ_contact_author_email hocek@uochb.cas.cz
_publ_contact_author_fax +420220183559
_publ_contact_author_name 'Michal Hocek'
_publ_contact_author_phone +420220183324
_publ_section_title
;
 Intramolecular Direct C-H Arylation Approach to Fused Purines. Synthesis
 of Purino[8,9-f]phenanthridines and 5,6-Dihydropurino[8,9-a]isoquinolines
;
_journal_issue 7
_journal_name_full 'Journal of Organic Chemistry'
_journal_page_first 2302
_journal_page_last 2308
_journal_paper_doi 10.1021/jo100111t
_journal_volume 75
_journal_year 2010
_chemical_absolute_configuration unk
_chemical_formula_moiety 'C18 H12 N4'
_chemical_formula_sum 'C18 H12 N4'
_chemical_formula_weight 284.32
_chemical_name_systematic 13-methylpurino[8,9-f]phenanthridine
_space_group_IT_number 34
_symmetry_cell_setting orthorhombic
_symmetry_Int_Tables_number 34
_symmetry_space_group_name_Hall 'P 2 -2n'
_symmetry_space_group_name_H-M 'P n n 2'
_atom_sites_solution_hydrogens geom
_atom_sites_solution_primary direct
_cell_angle_alpha 90
_cell_angle_beta 90
_cell_angle_gamma 90
_cell_formula_units_Z 4
_cell_length_a 17.463(3)
_cell_length_b 18.850(4)
_cell_length_c 3.9169(10)
_cell_measurement_reflns_used 1282
_cell_measurement_temperature 150
_cell_measurement_theta_max 82
_cell_measurement_theta_min 5
_cell_volume 1289.4(5)
_computing_cell_refinement 'CrysAlis RED, (Oxford Diffraction, 2002)'
_computing_data_collection 'Xcalibur, (Oxford Diffraction, 2002)'
_computing_data_reduction 'CrysAlis RED, (Oxford Diffraction, 2002)'
_computing_molecular_graphics 'CAMERON (Watkin et al., 1996)'
_computing_publication_material 'CRYSTALS (Betteridge et al., 2003)'
_computing_structure_refinement 'CRYSTALS (Betteridge et al., 2003)'
_computing_structure_solution 'SIR92 (Altomare et al., 1994)'
_diffrn_ambient_temperature 150
_diffrn_measured_fraction_theta_full 0.997
_diffrn_measured_fraction_theta_max 0.979
_diffrn_measurement_device 'Oxford Diffraction XCALIBUR'
_diffrn_measurement_device_type Area
_diffrn_measurement_method '\f & \w scans'
_diffrn_radiation_monochromator graphite
_diffrn_radiation_probe x-ray
_diffrn_radiation_type 'Cu K\a'
_diffrn_radiation_wavelength 1.54184
_diffrn_reflns_av_R_equivalents 0.093
_diffrn_reflns_limit_h_max 21
_diffrn_reflns_limit_h_min -21
_diffrn_reflns_limit_k_max 23
_diffrn_reflns_limit_k_min -23
_diffrn_reflns_limit_l_max 4
_diffrn_reflns_limit_l_min -4
_diffrn_reflns_number 11932
_diffrn_reflns_theta_full 75.974
_diffrn_reflns_theta_max 79.140
_diffrn_reflns_theta_min 4.692
_diffrn_standards_number 0
_exptl_absorpt_coefficient_mu 0.719
_exptl_absorpt_correction_T_max 0.99
_exptl_absorpt_correction_T_min 0.93
_exptl_absorpt_correction_type analytical
_exptl_absorpt_process_details
; 
 Analytical Absorption (De Meulenaer & Tompa, 1965) 
;
_exptl_crystal_colour colourless
_exptl_crystal_density_diffrn 1.465
_exptl_crystal_density_method 'not measured'
_exptl_crystal_description plate
_exptl_crystal_F_000 592
_exptl_crystal_size_max 0.600
_exptl_crystal_size_mid 0.090
_exptl_crystal_size_min 0.010
_refine_diff_density_max 0.23
_refine_diff_density_min -0.23
_refine_ls_extinction_method None
_refine_ls_goodness_of_fit_ref 1.0897
_refine_ls_hydrogen_treatment constr
_refine_ls_matrix_type full
_refine_ls_number_parameters 199
_refine_ls_number_reflns 1199
_refine_ls_number_restraints 1
_refine_ls_R_factor_all 0.0800
_refine_ls_R_factor_gt 0.0529
_refine_ls_shift/su_max 0.0000724
_refine_ls_shift/su_mean 0.0002082
_refine_ls_structure_factor_coef F
_refine_ls_weighting_details
;
 Method, part 1, Chebychev polynomial, (Watkin, 1994, Prince, 1982) 
 [weight] = 1.0/[A~0~*T~0~(x)+A~1~*T~1~(x) ... +A~n-1~]*T~n-1~(x)] 
 where A~i~ are the Chebychev coefficients listed below and x= Fcalc/Fmax 
 Method = Robust Weighting (Prince, 1982) 
 W = [weight] * [1-(deltaF/6*sigmaF)^2^]^2^ 
 A~i~ are: 
 15.2 0.656 13.7 
;
_refine_ls_weighting_scheme calc
_refine_ls_wR_factor_all 0.0818
_refine_ls_wR_factor_gt 0.0660
_refine_ls_wR_factor_ref 0.0685
_reflns_limit_h_max 21
_reflns_limit_h_min 0
_reflns_limit_k_max 23
_reflns_limit_k_min 0
_reflns_limit_l_max 4
_reflns_limit_l_min 0
_reflns_number_gt 1099
_reflns_number_total 1561
_reflns_threshold_expression I>2.0\s(I)
_oxford_refine_ls_r_factor_ref 0.0571
_oxford_reflns_number_all 1561
_oxford_reflns_threshold_expression_ref I>1.5\s(I)
_cod_data_source_file jo100111t_si_001.cif
_cod_data_source_block 1
_cod_database_code 4025329

loop_
_symmetry_equiv_pos_as_xyz
x,y,z
-x+1/2,y+1/2,z+1/2
x+1/2,-y+1/2,z+1/2
-x,-y,z

loop_
_atom_site_label
_atom_site_type_symbol
_atom_site_fract_x
_atom_site_fract_y
_atom_site_fract_z
_atom_site_U_iso_or_equiv
_atom_site_occupancy
_atom_site_adp_type
_atom_site_refinement_flags_posn
_atom_site_refinement_flags_adp
_atom_site_refinement_flags_occupancy
_atom_site_disorder_assembly
_atom_site_disorder_group
_oxford_atom_site_special_shape
_atom_site_attached_hydrogens
C1 C 0.4427(2) 0.3191(2) 0.2259(13) 0.0397 1.0000 Uani . . . . . . .
C2 C 0.4696(2) 0.3792(2) 0.3791(14) 0.0434 1.0000 Uani . . . . . . .
C3 C 0.4194(2) 0.4292(2) 0.5085(14) 0.0435 1.0000 Uani . . . . . . .
C4 C 0.3413(2) 0.4191(2) 0.4870(12) 0.0384 1.0000 Uani . . . . . . .
C5 C 0.1738(2) 0.3931(2) 0.4344(12) 0.0375 1.0000 Uani . . . . . . .
C6 C 0.0955(2) 0.3796(2) 0.4080(13) 0.0415 1.0000 Uani . . . . . . .
C7 C 0.0707(2) 0.3179(2) 0.2503(12) 0.0373 1.0000 Uani . . . . . . .
C8 C 0.1220(2) 0.2700(2) 0.1161(12) 0.0383 1.0000 Uani . . . . . . .
N9 N 0.25474(17) 0.23591(16) 0.0085(9) 0.0312 1.0000 Uani . . . . . . .
N10 N 0.18037(19) 0.13969(17) -0.2582(11) 0.0381 1.0000 Uani . . . . . . .
C11 C 0.1938(3) 0.0805(2) -0.4332(13) 0.0423 1.0000 Uani . . . . . . .
N12 N 0.26171(19) 0.05264(17) -0.5279(11) 0.0392 1.0000 Uani . . . . . . .
C13 C 0.3259(2) 0.08701(19) -0.4343(12) 0.0379 1.0000 Uani . . . . . . .
N14 N 0.37437(18) 0.19524(16) -0.1205(10) 0.0357 1.0000 Uani . . . . . . .
C15 C 0.4019(2) 0.0574(2) -0.5402(13) 0.0420 1.0000 Uani . . . . . . .
C14A C 0.3330(2) 0.24634(18) 0.0312(11) 0.0330 1.0000 Uani . . . . . . .
C13A C 0.3190(2) 0.14947(19) -0.2465(12) 0.0342 1.0000 Uani . . . . . . .
C9A C 0.2448(2) 0.1727(2) -0.1744(12) 0.0349 1.0000 Uani . . . . . . .
C14B C 0.3626(2) 0.30819(19) 0.1980(12) 0.0329 1.0000 Uani . . . . . . .
C4A C 0.3106(2) 0.35819(18) 0.3316(10) 0.0322 1.0000 Uani . . . . . . .
C4B C 0.2282(3) 0.3455(2) 0.3018(11) 0.0349 1.0000 Uani . . . . . . .
C8A C 0.2005(2) 0.28379(19) 0.1447(12) 0.0349 1.0000 Uani . . . . . . .
H111 H 0.1494 0.0545 -0.4997 0.0514 1.0000 Uiso R . . . . . .
H152 H 0.3953 0.0105 -0.6435 0.0633 1.0000 Uiso R . . . . . .
H151 H 0.4268 0.0880 -0.7052 0.0638 1.0000 Uiso R . . . . . .
H153 H 0.4373 0.0523 -0.3461 0.0636 1.0000 Uiso R . . . . . .
H11 H 0.4760 0.2844 0.1398 0.0458 1.0000 Uiso R . . . . . .
H21 H 0.5239 0.3865 0.3905 0.0505 1.0000 Uiso R . . . . . .
H31 H 0.4403 0.4704 0.6151 0.0521 1.0000 Uiso R . . . . . .
H41 H 0.3075 0.4534 0.5792 0.0460 1.0000 Uiso R . . . . . .
H81 H 0.1051 0.2282 0.0046 0.0453 1.0000 Uiso R . . . . . .
H71 H 0.0183 0.3099 0.2346 0.0451 1.0000 Uiso R . . . . . .
H61 H 0.0591 0.4123 0.4974 0.0490 1.0000 Uiso R . . . . . .
H51 H 0.1904 0.4345 0.5446 0.0445 1.0000 Uiso R . . . . . .

loop_
_atom_site_aniso_label
_atom_site_aniso_U_11
_atom_site_aniso_U_22
_atom_site_aniso_U_33
_atom_site_aniso_U_23
_atom_site_aniso_U_13
_atom_site_aniso_U_12
C1 0.0307(19) 0.0365(19) 0.052(3) -0.003(2) -0.001(2) 0.0045(16)
C2 0.0304(18) 0.043(2) 0.057(3) 0.000(2) 0.000(2) -0.0004(17)
C3 0.036(2) 0.0394(19) 0.055(3) -0.007(2) 0.000(2) -0.0053(16)
C4 0.037(2) 0.0385(17) 0.040(2) -0.003(2) 0.000(2) 0.0033(15)
C5 0.0297(19) 0.0415(17) 0.041(3) 0.003(2) 0.0037(19) 0.0009(15)
C6 0.037(2) 0.042(2) 0.046(3) 0.003(2) 0.008(2) 0.0016(17)
C7 0.0245(17) 0.043(2) 0.045(2) 0.0082(19) 0.0027(19) 0.0009(15)
C8 0.034(2) 0.0368(17) 0.045(3) 0.003(2) -0.0048(19) 0.0008(17)
N9 0.0263(14) 0.0310(14) 0.0362(19) -0.0009(14) 0.0001(14) 0.0020(10)
N10 0.0322(17) 0.0374(15) 0.045(2) 0.0018(16) -0.0031(18) -0.0035(13)
C11 0.037(2) 0.0370(18) 0.052(3) -0.001(2) 0.000(2) -0.0059(16)
N12 0.0374(18) 0.0364(16) 0.044(2) 0.0001(17) -0.0032(18) -0.0011(13)
C13 0.038(2) 0.0347(18) 0.040(3) 0.0017(18) 0.0020(19) 0.0003(15)
N14 0.0303(16) 0.0340(15) 0.0429(19) -0.0008(16) -0.0019(15) -0.0003(13)
C15 0.037(2) 0.043(2) 0.046(3) -0.001(2) 0.001(2) 0.0055(16)
C14A 0.0327(19) 0.0330(17) 0.033(2) 0.0048(16) 0.0005(18) -0.0004(15)
C13A 0.0303(19) 0.0333(17) 0.039(2) 0.0053(18) -0.0009(18) -0.0015(14)
C9A 0.0336(19) 0.0350(18) 0.036(2) 0.0075(18) -0.0001(17) -0.0041(15)
C14B 0.0287(17) 0.0308(15) 0.039(2) 0.0024(17) 0.0002(17) -0.0003(14)
C4A 0.0328(19) 0.0297(16) 0.034(2) 0.0039(17) 0.0054(16) 0.0009(14)
C4B 0.0361(19) 0.0368(18) 0.032(2) 0.0047(17) 0.0047(17) -0.0010(15)
C8A 0.0317(18) 0.0373(17) 0.036(2) 0.0064(19) 0.0032(17) 0.0022(15)

loop_
_atom_type_symbol
_atom_type_scat_dispersion_real
_atom_type_scat_dispersion_imag
_atom_type_scat_Cromer_Mann_a1
_atom_type_scat_Cromer_Mann_b1
_atom_type_scat_Cromer_Mann_a2
_atom_type_scat_Cromer_Mann_b2
_atom_type_scat_Cromer_Mann_a3
_atom_type_scat_Cromer_Mann_b3
_atom_type_scat_Cromer_Mann_a4
_atom_type_scat_Cromer_Mann_b4
_atom_type_scat_Cromer_Mann_c
_atom_type_scat_source
C 0.0181 0.0091 2.3100 20.8439 1.0200 10.2075 1.5886 0.5687 0.8650 51.6512 0.2156 'International Tables Vol C 4.2.6.8 and 6.1.1.4'
H 0.0000 0.0000 0.4930 10.5109 0.3229 26.1257 0.1402 3.1424 0.0408 57.7998 0.0030 'International Tables Vol C 4.2.6.8 and 6.1.1.4'
N 0.0311 0.0180 12.2126 0.0057 3.1322 9.8933 2.0125 28.9975 1.1663 0.5826 -11.5290 'International Tables Vol C 4.2.6.8 and 6.1.1.4'

loop_
_geom_angle_atom_site_label_1
_geom_angle_site_symmetry_1
_geom_angle_atom_site_label_2
_geom_angle_site_symmetry_2
_geom_angle_atom_site_label_3
_geom_angle_site_symmetry_3
_geom_angle
_geom_angle_publ_flag
C2 . C1 . C14B . 119.6(4) yes
C2 . C1 . H11 . 121.6 no
C14B . C1 . H11 . 118.9 no
C1 . C2 . C3 . 120.6(4) yes
C1 . C2 . H21 . 118.6 no
C3 . C2 . H21 . 120.8 no
C2 . C3 . C4 . 120.6(4) yes
C2 . C3 . H31 . 118.3 no
C4 . C3 . H31 . 121.1 no
C3 . C4 . C4A . 121.1(4) yes
C3 . C4 . H41 . 120.0 no
C4A . C4 . H41 . 118.9 no
C6 . C5 . C4B . 121.2(4) yes
C6 . C5 . H51 . 119.3 no
C4B . C5 . H51 . 119.5 no
C5 . C6 . C7 . 119.5(4) yes
C5 . C6 . H61 . 120.6 no
C7 . C6 . H61 . 119.9 no
C6 . C7 . C8 . 121.1(4) yes
C6 . C7 . H71 . 118.2 no
C8 . C7 . H71 . 120.7 no
C7 . C8 . C8A . 119.0(4) yes
C7 . C8 . H81 . 121.2 no
C8A . C8 . H81 . 119.8 no
C14A . N9 . C9A . 106.0(3) yes
C14A . N9 . C8A . 123.2(3) yes
C9A . N9 . C8A . 130.8(3) yes
C11 . N10 . C9A . 111.8(4) yes
N10 . C11 . N12 . 128.6(4) yes
N10 . C11 . H111 . 115.3 no
N12 . C11 . H111 . 116.0 no
C11 . N12 . C13 . 118.0(4) yes
N12 . C13 . C15 . 118.9(4) yes
N12 . C13 . C13A . 118.6(4) yes
C15 . C13 . C13A . 122.5(4) yes
C14A . N14 . C13A . 103.3(3) yes
C13 . C15 . H152 . 110.4 no
C13 . C15 . H151 . 111.2 no
H152 . C15 . H151 . 108.3 no
C13 . C15 . H153 . 112.2 no
H152 . C15 . H153 . 107.7 no
H151 . C15 . H153 . 106.9 no
N9 . C14A . N14 . 113.6(3) yes
N9 . C14A . C14B . 120.0(3) yes
N14 . C14A . C14B . 126.3(3) yes
C13 . C13A . N14 . 130.8(4) yes
C13 . C13A . C9A . 116.8(4) yes
N14 . C13A . C9A . 112.3(3) yes
N9 . C9A . C13A . 104.7(3) yes
N9 . C9A . N10 . 129.1(3) yes
C13A . C9A . N10 . 126.2(4) yes
C14A . C14B . C1 . 120.6(3) yes
C14A . C14B . C4A . 118.8(3) yes
C1 . C14B . C4A . 120.6(4) yes
C14B . C4A . C4 . 117.5(4) yes
C14B . C4A . C4B . 119.6(3) yes
C4 . C4A . C4B . 122.9(3) yes
C4A . C4B . C5 . 122.0(4) yes
C4A . C4B . C8A . 120.7(4) yes
C5 . C4B . C8A . 117.3(4) yes
N9 . C8A . C4B . 117.7(4) yes
N9 . C8A . C8 . 120.5(4) yes
C4B . C8A . C8 . 121.8(4) yes

loop_
_geom_bond_atom_site_label_1
_geom_bond_site_symmetry_1
_geom_bond_atom_site_label_2
_geom_bond_site_symmetry_2
_geom_bond_distance
_geom_bond_publ_flag
C1 . C2 . 1.365(6) yes
C1 . C14B . 1.418(5) yes
C1 . H11 . 0.938 no
C2 . C3 . 1.383(6) yes
C2 . H21 . 0.960 no
C3 . C4 . 1.380(6) yes
C3 . H31 . 0.953 no
C4 . C4A . 1.407(5) yes
C4 . H41 . 0.946 no
C5 . C6 . 1.395(6) yes
C5 . C4B . 1.407(6) yes
C5 . H51 . 0.937 no
C6 . C7 . 1.387(6) yes
C6 . H61 . 0.953 no
C7 . C8 . 1.376(6) yes
C7 . H71 . 0.929 no
C8 . C8A . 1.400(6) yes
C8 . H81 . 0.949 no
N9 . C14A . 1.384(5) yes
N9 . C9A . 1.402(5) yes
N9 . C8A . 1.412(5) yes
N10 . C11 . 1.330(5) yes
N10 . C9A . 1.326(5) yes
C11 . N12 . 1.349(6) yes
C11 . H111 . 0.955 no
N12 . C13 . 1.346(5) yes
C13 . C15 . 1.498(6) yes
C13 . C13A . 1.394(5) yes
N14 . C14A . 1.342(5) yes
N14 . C13A . 1.386(5) yes
C15 . H152 . 0.979 no
C15 . H151 . 0.970 no
C15 . H153 . 0.985 no
C14A . C14B . 1.432(5) yes
C13A . C9A . 1.398(5) yes
C14B . C4A . 1.409(5) yes
C4A . C4B . 1.463(6) yes
C4B . C8A . 1.402(6) yes

loop_
_geom_hbond_atom_site_label_D
_geom_hbond_site_symmetry_D
_geom_hbond_atom_site_label_H
_geom_hbond_site_symmetry_H
_geom_hbond_atom_site_label_A
_geom_hbond_site_symmetry_A
_geom_hbond_angle_DHA
_geom_hbond_distance_DH
_geom_hbond_distance_HA
_geom_hbond_distance_DA
_geom_hbond_publ_flag
C8 . H81 . N10 . 128 0.95 2.36 3.036(6) yes
C7 . H71 . N14 3_455 162 0.93 2.58 3.474(6) yes

loop_
_cod_related_entry_id
_cod_related_entry_database
_cod_related_entry_code
1 ChemSpider 30659170
